data_2201052
loop_
_publ_author_name
'Okabe, Nobuo'
'Kyoyama, Hasuyo'

_publ_section_title
;
 2,3,4-Trihydroxybenzophenone monohydrate
;
_journal_issue 5
_journal_name_full 'Acta Crystallographica Section E'
_journal_page_first o565
_journal_page_last o567
_journal_paper_doi 10.1107/S1600536802007109
_journal_volume 58
_journal_year 2002
_chemical_formula_iupac 'C13 H10 O4, H2 O'
_chemical_formula_moiety 'C13 H10 O4, H2 O'
_chemical_formula_sum 'C13 H12 O5'
_chemical_formula_weight 248.23
_space_group_IT_number 15
_symmetry_cell_setting monoclinic
_symmetry_space_group_name_Hall '-C 2yc'
_symmetry_space_group_name_H-M 'C 1 2/c 1'
_cell_angle_alpha 90
_cell_angle_beta 122.679(9)
_cell_angle_gamma 90
_cell_formula_units_Z 8
_cell_length_a 33.365(4)
_cell_length_b 3.991(2)
_cell_length_c 20.837(3)
_cell_measurement_reflns_used 25
_cell_measurement_temperature 296.2
_cell_measurement_theta_max 13.2
_cell_measurement_theta_min 11.3
_cell_volume 2335.4(13)
_computing_cell_refinement MSC/AFC
_computing_data_collection 'MSC/AFC (Molecular Structure Corporation, Rigaku Corporation, 1999)'
_computing_data_reduction 'TEXSAN (Molecular Structure Corporation & Rigaku Corporation, 1999)'
_computing_molecular_graphics 'ORTEPII (Johnson, 1976)'
_computing_publication_material TEXSAN
_computing_structure_refinement 'SHELXL97 (Sheldrick, 1997)'
_computing_structure_solution '  SIR97 (Altomare et al., 1999) and DIRDIF94 (Beurskens et al., 1994)'
_diffrn_measured_fraction_theta_full 1.000
_diffrn_measured_fraction_theta_max 1.000
_diffrn_measurement_device_type 'Rigaku AFC-5R'
_diffrn_measurement_method \w-2\q
_diffrn_radiation_type 'Mo K\a'
_diffrn_radiation_wavelength 0.7107
_diffrn_reflns_av_R_equivalents 0.057
_diffrn_reflns_limit_h_max 42
_diffrn_reflns_limit_h_min 0
_diffrn_reflns_limit_k_max 5
_diffrn_reflns_limit_k_min 0
_diffrn_reflns_limit_l_max 22
_diffrn_reflns_limit_l_min -27
_diffrn_reflns_number 3112
_diffrn_reflns_theta_full 27.50
_diffrn_reflns_theta_max 27.50
_diffrn_standards_decay_% 0.2
_diffrn_standards_interval_count 150
_diffrn_standards_number 3
_exptl_absorpt_coefficient_mu 0.109
_exptl_absorpt_correction_type none
_exptl_crystal_colour 'pale yellow'
_exptl_crystal_density_diffrn 1.412
_exptl_crystal_density_method 'not measured'
_exptl_crystal_description needle
_exptl_crystal_F_000 1040.0
_exptl_crystal_size_max 0.50
_exptl_crystal_size_mid 0.15
_exptl_crystal_size_min 0.05
_refine_diff_density_max 0.21
_refine_diff_density_min -0.21
_refine_ls_extinction_method none
_refine_ls_goodness_of_fit_ref 0.859
_refine_ls_hydrogen_treatment noref
_refine_ls_number_parameters 166
_refine_ls_number_reflns 2675
_refine_ls_R_factor_gt 0.0435
_refine_ls_shift/su_max 0.0000
_refine_ls_structure_factor_coef Fsqd
_refine_ls_weighting_details 'w = 1/[\s^2^(Fo^2^) + (0.1P)^2^] where P = (Fo^2^+2Fc^2^)/3'
_refine_ls_weighting_scheme calc
_refine_ls_wR_factor_ref 0.1839
_reflns_number_gt 1050
_reflns_number_total 2675
_reflns_threshold_expression I>2\s(I)
_cod_data_source_file cf6159.cif
_cod_data_source_block I
_cod_original_cell_volume 2335.5(12)
_cod_original_sg_symbol_Hall '-C 2yc '
_cod_original_sg_symbol_H-M 'C 2/c'
_cod_database_code 2201052
_cod_database_fobs_code 2201052

loop_
_symmetry_equiv_pos_as_xyz
x,y,z
-x,y,1/2-z
-x,-y,-z
x,-y,1/2+z
1/2+x,1/2+y,z
1/2-x,1/2+y,1/2-z
1/2-x,1/2-y,-z
1/2+x,1/2-y,1/2+z

loop_
_atom_site_label
_atom_site_fract_x
_atom_site_fract_y
_atom_site_fract_z
_atom_site_U_iso_or_equiv
_atom_site_adp_type
_atom_site_calc_flag
_atom_site_refinement_flags
_atom_site_occupancy
_atom_site_disorder_assembly
_atom_site_disorder_group
_atom_site_type_symbol
O2 0.77764(7) -0.0444(7) 0.08540(10) 0.0573(7) Uani d . 1.00 . . O
O3 0.77694(7) 0.0804(7) 0.21310(10) 0.0516(7) Uani d . 1.00 . . O
O4 0.85390(8) 0.3741(8) 0.33610(10) 0.0630(8) Uani d . 1.00 . . O
O5 0.82160(8) 0.0127(8) 0.01670(10) 0.0649(8) Uani d . 1.00 . . O
O6 0.78910(7) -0.1207(6) -0.13460(10) 0.0506(7) Uani d . 1.00 . . O
C1 0.85710(10) 0.1898(8) 0.1432(2) 0.0374(7) Uani d . 1.00 . . C
C2 0.81660(10) 0.1023(8) 0.1447(2) 0.0377(7) Uani d . 1.00 . . C
C3 0.81560(10) 0.1609(9) 0.2096(2) 0.0385(7) Uani d . 1.00 . . C
C4 0.85370(10) 0.3130(8) 0.2722(2) 0.0403(8) Uani d . 1.00 . . C
C5 0.89300(10) 0.4161(8) 0.2705(2) 0.0448(8) Uani d . 1.00 . . C
C6 0.89460(10) 0.3544(8) 0.2077(2) 0.0407(8) Uani d . 1.00 . . C
C7 0.85820(10) 0.1151(9) 0.0762(2) 0.0442(8) Uani d . 1.00 . . C
C8 0.90270(10) 0.1483(8) 0.0752(2) 0.0388(7) Uani d . 1.00 . . C
C9 0.94620(10) 0.0318(9) 0.1340(2) 0.0459(8) Uani d . 1.00 . . C
C10 0.98560(10) 0.0469(10) 0.1289(2) 0.0544(10) Uani d . 1.00 . . C
C11 0.98180(10) 0.1800(10) 0.0649(2) 0.0600(10) Uani d . 1.00 . . C
C12 0.93860(10) 0.2940(10) 0.0059(2) 0.0600(10) Uani d . 1.00 . . C
C13 0.89880(10) 0.2783(10) 0.0100(2) 0.0510(9) Uani d . 1.00 . . C
H2 0.7804 -0.0536 0.0487 0.0859 Uiso calc . 1.00 . . H
H3 0.7604 -0.0561 0.1796 0.0774 Uiso calc . 1.00 . . H
H4 0.8323 0.2686 0.3347 0.0945 Uiso calc . 1.00 . . H
H5 0.9180 0.5268 0.3122 0.0560 Uiso calc . 1.00 . . H
H6 0.9211 0.4227 0.2072 0.0509 Uiso calc . 1.00 . . H
H9 0.9489 -0.0575 0.1774 0.0574 Uiso calc . 1.00 . . H
H10 1.0148 -0.0329 0.1687 0.0680 Uiso calc . 1.00 . . H
H11 1.0085 0.1930 0.0616 0.0755 Uiso calc . 1.00 . . H
H12 0.9361 0.3825 -0.0374 0.0748 Uiso calc . 1.00 . . H
H13 0.8696 0.3542 -0.0304 0.0637 Uiso calc . 1.00 . . H
H14 0.7766 0.0626 -0.1581 0.0949 Uiso calc . 1.00 . . H
H15 0.7997 -0.0766 -0.0880 0.0949 Uiso calc . 1.00 . . H

loop_
_atom_site_aniso_label
_atom_site_aniso_U_11
_atom_site_aniso_U_22
_atom_site_aniso_U_33
_atom_site_aniso_U_12
_atom_site_aniso_U_13
_atom_site_aniso_U_23
O2 0.0430(10) 0.096(2) 0.0350(10) -0.0200(10) 0.0230(10) -0.0190(10)
O3 0.0440(10) 0.076(2) 0.0440(10) -0.0150(10) 0.0300(10) -0.0160(10)
O4 0.063(2) 0.095(2) 0.0430(10) -0.026(2) 0.0360(10) -0.0250(10)
O5 0.0470(10) 0.113(2) 0.0360(10) -0.018(2) 0.0240(10) -0.0150(10)
O6 0.0540(10) 0.068(2) 0.0360(10) -0.0050(10) 0.0280(10) -0.0050(10)
C1 0.039(2) 0.045(2) 0.0300(10) 0.001(2) 0.0200(10) 0.0030(10)
C2 0.034(2) 0.047(2) 0.0310(10) -0.001(2) 0.0170(10) -0.001(2)
C3 0.035(2) 0.046(2) 0.037(2) 0.002(2) 0.0210(10) 0.000(2)
C4 0.043(2) 0.047(2) 0.0350(10) -0.003(2) 0.0250(10) -0.006(2)
C5 0.043(2) 0.051(2) 0.0370(10) -0.010(2) 0.0200(10) -0.011(2)
C6 0.037(2) 0.047(2) 0.041(2) -0.007(2) 0.0230(10) -0.003(2)
C7 0.045(2) 0.055(2) 0.033(2) -0.001(2) 0.0220(10) 0.000(2)
C8 0.042(2) 0.045(2) 0.0330(10) -0.005(2) 0.0230(10) -0.0060(10)
C9 0.052(2) 0.049(2) 0.042(2) -0.002(2) 0.028(2) -0.001(2)
C10 0.046(2) 0.063(3) 0.052(2) -0.002(2) 0.024(2) -0.009(2)
C11 0.055(2) 0.080(3) 0.062(2) -0.016(2) 0.043(2) -0.019(2)
C12 0.069(2) 0.075(3) 0.051(2) -0.016(2) 0.042(2) -0.003(2)
C13 0.056(2) 0.063(2) 0.038(2) -0.004(2) 0.028(2) 0.003(2)

loop_
_atom_type_symbol
_atom_type_description
_atom_type_scat_dispersion_real
_atom_type_scat_dispersion_imag
_atom_type_scat_source
C C 0.003 0.002
;International Tables for Crystallography
(1992, Vol. C, Tables 4.2.6.8 and 6.1.1.4)
;
H H 0.000 0.000
;International Tables for Crystallography
(1992, Vol. C, Table 6.1.1.4)
;
O O 0.011 0.006
;International Tables for Crystallography
(1992, Vol. C, Tables 4.2.6.8 and 6.1.1.4)
;

loop_
_geom_angle_atom_site_label_1
_geom_angle_atom_site_label_2
_geom_angle_atom_site_label_3
_geom_angle
_geom_angle_publ_flag
C2 O2 H2 109.5 no
C3 O3 H3 109.5 no
C4 O4 H4 109.5 no
H14 O6 H15 104.4 no
C2 C1 C6 117.6(3) yes
C2 C1 C7 119.5(2) yes
C6 C1 C7 122.9(3) yes
O2 C2 C1 123.3(3) yes
O2 C2 C3 116.4(3) yes
C1 C2 C3 120.3(2) yes
O3 C3 C2 122.0(2) yes
O3 C3 C4 117.8(3) yes
C2 C3 C4 120.1(3) yes
O4 C4 C3 121.8(4) yes
O4 C4 C5 117.9(3) yes
C3 C4 C5 120.4(4) yes
C4 C5 C6 119.8(3) yes
C4 C5 H5 120.1 no
C6 C5 H5 120.1 no
C1 C6 C5 121.6(3) yes
C1 C6 H6 119.2 no
C5 C6 H6 119.2 no
O5 C7 C1 120.2(4) yes
O5 C7 C8 117.4(3) yes
C1 C7 C8 122.4(2) yes
C7 C8 C9 122.1(3) yes
C7 C8 C13 118.3(3) yes
C9 C8 C13 119.4(4) yes
C8 C9 C10 120.5(4) yes
C8 C9 H9 119.8 no
C10 C9 H9 119.8 no
C9 C10 C11 120.0(3) yes
C9 C10 H10 120.0 no
C11 C10 H10 120.0 no
C10 C11 C12 119.9(4) yes
C10 C11 H11 120.1 no
C12 C11 H11 120.1 no
C11 C12 C13 120.8(4) yes
C11 C12 H12 119.6 no
C13 C12 H12 119.6 no
C8 C13 C12 119.5(3) yes
C8 C13 H13 120.3 no
C12 C13 H13 120.2 no

loop_
_geom_bond_atom_site_label_1
_geom_bond_atom_site_label_2
_geom_bond_site_symmetry_1
_geom_bond_site_symmetry_2
_geom_bond_distance
_geom_bond_publ_flag
O2 C2 . . 1.351(3) yes
O2 H2 . . 0.820 no
O3 C3 . . 1.370(5) yes
O3 H3 . . 0.820 no
O4 C4 . . 1.350(5) yes
O4 H4 . . 0.820 no
O5 C7 . . 1.250(3) yes
O6 H14 . . 0.853 no
O6 H15 . . 0.854 no
C1 C2 . . 1.411(5) yes
C1 C6 . . 1.409(4) yes
C1 C7 . . 1.449(5) yes
C2 C3 . . 1.392(5) yes
C3 C4 . . 1.375(4) yes
C4 C5 . . 1.393(6) yes
C5 C6 . . 1.363(6) yes
C5 H5 . . 0.930 no
C6 H6 . . 0.930 no
C7 C8 . . 1.500(6) yes
C8 C9 . . 1.380(4) yes
C8 C13 . . 1.393(6) yes
C9 C10 . . 1.377(7) yes
C9 H9 . . 0.930 no
C10 C11 . . 1.377(6) yes
C10 H10 . . 0.930 no
C11 C12 . . 1.371(4) yes
C11 H11 . . 0.930 no
C12 C13 . . 1.377(7) yes
C12 H12 . . 0.930 no
C13 H13 . . 0.930 no

loop_
_geom_contact_atom_site_label_1
_geom_contact_atom_site_label_2
_geom_contact_distance
_geom_contact_site_symmetry_2
O2 O6 3.204(4) 7_645
O2 O5 3.373(3) 7_645
O2 O2 3.416(4) 7_645
O2 O5 3.519(3) 7_655
O3 O6 2.646(3) 7_645
O3 O6 2.879(3) 7_655
O3 O6 2.978(4) 4_555
O3 O3 3.545(5) 6_655
O3 O3 3.545(5) 6_645
O4 O6 2.737(4) 4_555
O4 C13 3.382(4) 4_565
O4 C12 3.385(4) 4_565
O6 C3 3.482(4) 7_655
C1 C6 3.559(4) 1_545

loop_
_geom_hbond_atom_site_label_D
_geom_hbond_atom_site_label_H
_geom_hbond_atom_site_label_A
_geom_hbond_site_symmetry_A
_geom_hbond_distance_DH
_geom_hbond_distance_HA
_geom_hbond_distance_DA
_geom_hbond_angle_DHA
_geom_hbond_publ_flag
O2 H2 O5 . 0.82 1.84 2.553(3) 145 yes
O3 H3 O6 7_645 0.82 1.90 2.646(3) 152 yes
O3 H3 O2 . 0.82 2.33 2.720(3) 110 yes
O4 H4 O6 4 0.82 1.96 2.737(3) 158 yes
O4 H4 O3 . 0.82 2.31 2.726(3) 112 yes
O6 H14 O3 7_655 0.85 2.08 2.879(4) 156 yes
O6 H15 O5 . 0.85 1.92 2.776(3) 178 yes

loop_
_geom_torsion_atom_site_label_1
_geom_torsion_atom_site_label_2
_geom_torsion_atom_site_label_3
_geom_torsion_atom_site_label_4
_geom_torsion
_geom_torsion_publ_flag
O2 C2 C1 C6 177.4(3) no
O2 C2 C1 C7 -1.4(5) no
O2 C2 C3 O3 -1.2(5) no
O2 C2 C3 C4 -179.2(3) no
O3 C3 C2 C1 179.8(3) no
O3 C3 C4 O4 1.8(5) no
O3 C3 C4 C5 -176.7(3) no
O4 C4 C3 C2 179.9(3) no
O4 C4 C5 C6 178.9(3) no
O5 C7 C1 C2 8.9(5) no
O5 C7 C1 C6 -169.8(3) no
O5 C7 C8 C9 -134.0(4) no
O5 C7 C8 C13 41.1(5) no
C1 C2 C3 C4 1.7(5) no
C1 C6 C5 C4 0.5(5) no
C1 C7 C8 C9 44.6(5) no
C1 C7 C8 C13 -140.3(3) no
C2 C1 C6 C5 2.5(5) no
C2 C1 C7 C8 -169.7(3) no
C2 C3 C4 C5 1.4(5) no
C3 C2 C1 C6 -3.6(5) no
C3 C2 C1 C7 177.6(3) no
C3 C4 C5 C6 -2.5(5) no
C5 C6 C1 C7 -178.8(3) no
C6 C1 C7 C8 11.7(5) no
C7 C8 C9 C10 175.7(3) no
C7 C8 C13 C12 -176.3(3) no
C8 C9 C10 C11 0.3(6) no
C8 C13 C12 C11 0.6(6) no
C9 C8 C13 C12 -1.1(5) no
C9 C10 C11 C12 -0.8(6) no
C10 C9 C8 C13 0.7(5) no
C10 C11 C12 C13 0.4(6) no
C10 C11 C12 C13 0.4(6) no

loop_
_cod_related_entry_id
_cod_related_entry_database
_cod_related_entry_code
1 ChemSpider 21132398
